data_7126571
loop_
_publ_author_name
'Mullin, William J.'
'Qin, Huan'
'Mani, Tomoyasu'
'M\"uller, Peter'
'Panzer, Matthew J.'
'Thomas, Samuel W.'

_publ_section_title
;
 Turning on solid-state phosphorescence of platinum acetylides with
 aromatic stacking.
;
_journal_issue 50
_journal_name_full 'Chemical communications (Cambridge, England)'
_journal_page_first 6854
_journal_page_last 6857
_journal_paper_doi 10.1039/d0cc02119a
_journal_volume 56
_journal_year 2020
_chemical_formula_sum 'C66 H88 O4 P2 Pt'
_chemical_formula_weight 1202.39
_space_group_crystal_system triclinic
_space_group_IT_number 2
_space_group_name_Hall '-P 1'
_space_group_name_H-M_alt 'P -1'
_atom_sites_solution_hydrogens geom
_atom_sites_solution_primary dual
_atom_sites_solution_secondary difmap
_audit_creation_method SHELXL-2017/1
_audit_update_record
;
2019-11-25 deposited with the CCDC.	2020-05-11 downloaded from the CCDC.
;
_cell_angle_alpha 94.454(4)
_cell_angle_beta 91.432(4)
_cell_angle_gamma 92.084(4)
_cell_formula_units_Z 1
_cell_length_a 9.0680(9)
_cell_length_b 10.8256(11)
_cell_length_c 15.2471(15)
_cell_measurement_reflns_used 7654
_cell_measurement_temperature 101(2)
_cell_measurement_theta_max 23.22
_cell_measurement_theta_min 2.99
_cell_volume 1490.7(3)
_computing_cell_refinement 'SAINT 7.46A (Bruker-AXS, 2011)'
_computing_data_collection 'APEX2 v2011.4.0 (Bruker-AXS, 2011)'
_computing_data_reduction 'SAINT 7.46A (Bruker-AXS, 2011)'
_computing_molecular_graphics 'Bruker SHELXTL'
_computing_publication_material 'Bruker SHELXTL'
_computing_structure_refinement 'SHELXL-2017/1 (Sheldrick, 2017)'
_computing_structure_solution 'SHELXT (Sheldrick, 2015)'
_diffrn_ambient_temperature 101(2)
_diffrn_detector_area_resol_mean 10.4
_diffrn_measured_fraction_theta_full 0.988
_diffrn_measured_fraction_theta_max 0.988
_diffrn_measurement_device_type 'Bruker Photon 100 CMOS'
_diffrn_measurement_method '\f and \w scans'
_diffrn_radiation_type MoK\a
_diffrn_radiation_wavelength 0.71073
_diffrn_reflns_av_R_equivalents 0.0339
_diffrn_reflns_av_unetI/netI 0.0198
_diffrn_reflns_Laue_measured_fraction_full 0.988
_diffrn_reflns_Laue_measured_fraction_max 0.988
_diffrn_reflns_limit_h_max 8
_diffrn_reflns_limit_h_min -9
_diffrn_reflns_limit_k_max 11
_diffrn_reflns_limit_k_min -11
_diffrn_reflns_limit_l_max 16
_diffrn_reflns_limit_l_min -16
_diffrn_reflns_number 26802
_diffrn_reflns_point_group_measured_fraction_full 0.988
_diffrn_reflns_point_group_measured_fraction_max 0.988
_diffrn_reflns_theta_full 22.984
_diffrn_reflns_theta_max 22.984
_diffrn_reflns_theta_min 2.992
_diffrn_source 'sealed tube, Triumph monochromator'
_exptl_absorpt_coefficient_mu 2.453
_exptl_absorpt_correction_T_max 0.2723
_exptl_absorpt_correction_T_min 0.2091
_exptl_absorpt_correction_type multi-scan
_exptl_absorpt_process_details 'SADABS (Sheldrick, 2009)'
_exptl_crystal_density_diffrn 1.339
_exptl_crystal_density_method 'not measured'
_exptl_crystal_description Needle
_exptl_crystal_F_000 624
_exptl_crystal_size_max 0.400
_exptl_crystal_size_mid 0.125
_exptl_crystal_size_min 0.075
_refine_diff_density_max 1.029
_refine_diff_density_min -0.414
_refine_diff_density_rms 0.074
_refine_ls_extinction_method none
_refine_ls_goodness_of_fit_ref 1.128
_refine_ls_hydrogen_treatment constr
_refine_ls_matrix_type full
_refine_ls_number_parameters 444
_refine_ls_number_reflns 4094
_refine_ls_number_restraints 634
_refine_ls_restrained_S_all 1.089
_refine_ls_R_factor_all 0.0205
_refine_ls_R_factor_gt 0.0200
_refine_ls_shift/su_max 0.005
_refine_ls_shift/su_mean 0.001
_refine_ls_structure_factor_coef Fsqd
_refine_ls_weighting_details 'w=1/[\s^2^(Fo^2^)+(0.0316P)^2^+0.7011P] where P=(Fo^2^+2Fc^2^)/3'
_refine_ls_weighting_scheme calc
_refine_ls_wR_factor_gt 0.0495
_refine_ls_wR_factor_ref 0.0500
_reflns_Friedel_coverage 0.000
_reflns_number_gt 4081
_reflns_number_total 4094
_reflns_threshold_expression 'I > 2\s(I)'
_cod_data_source_file d0cc02119a2.cif
_cod_data_source_block WM02135
_cod_depositor_comments 'Adding full bibliography for 7126570--7126573.cif.'
_cod_database_code 7126571
_shelx_shelxl_version_number 2017/1
_shelx_space_group_comment
; 
The symmetry employed for this shelxl refinement is uniquely defined 
by the following loop, which should always be used as a source of 
symmetry information in preference to the above space-group names. 
They are only intended as comments. 
;
_shelx_estimated_absorpt_t_min 0.440
_shelx_estimated_absorpt_t_max 0.837

loop_
_space_group_symop_operation_xyz
'x, y, z'
'-x, -y, -z'

loop_
_atom_site_label
_atom_site_type_symbol
_atom_site_fract_x
_atom_site_fract_y
_atom_site_fract_z
_atom_site_U_iso_or_equiv
_atom_site_adp_type
_atom_site_occupancy
_atom_site_site_symmetry_order
_atom_site_calc_flag
_atom_site_refinement_flags_posn
_atom_site_refinement_flags_adp
_atom_site_refinement_flags_occupancy
_atom_site_disorder_assembly
_atom_site_disorder_group
Pt1 Pt 1.000000 0.500000 0.000000 0.02246(7) Uani 1 2 d DS . P . .
P1 P 1.0519(3) 0.65197(16) 0.11183(10) 0.0231(4) Uani 0.622(3) 1 d D U P A 1
C31 C 0.9599(5) 0.6320(5) 0.2144(3) 0.0222(10) Uani 0.622(3) 1 d D U P A 1
H31A H 0.978348 0.707770 0.254435 0.027 Uiso 0.622(3) 1 calc R U P A 1
H31B H 0.852178 0.622559 0.202279 0.027 Uiso 0.622(3) 1 calc R U P A 1
C32 C 1.0099(6) 0.5212(5) 0.2604(3) 0.0241(11) Uani 0.622(3) 1 d D U P A 1
H32A H 1.115122 0.534943 0.278784 0.029 Uiso 0.622(3) 1 calc R U P A 1
H32B H 1.001870 0.446690 0.218423 0.029 Uiso 0.622(3) 1 calc R U P A 1
C33 C 0.9176(5) 0.4970(4) 0.3431(3) 0.0283(11) Uani 0.622(3) 1 d D U P A 1
H33A H 0.923333 0.571910 0.384791 0.034 Uiso 0.622(3) 1 calc R U P A 1
H33B H 0.812759 0.480206 0.324860 0.034 Uiso 0.622(3) 1 calc R U P A 1
C34 C 0.9742(7) 0.3876(5) 0.3886(5) 0.0280(13) Uani 0.622(3) 1 d D U P A 1
H34A H 0.914689 0.374355 0.440062 0.042 Uiso 0.622(3) 1 calc R U P A 1
H34B H 0.967076 0.313115 0.347668 0.042 Uiso 0.622(3) 1 calc R U P A 1
H34C H 1.077526 0.404716 0.407531 0.042 Uiso 0.622(3) 1 calc R U P A 1
C35 C 1.2477(6) 0.6737(5) 0.1417(4) 0.0264(12) Uani 0.622(3) 1 d D U P A 1
H35A H 1.283995 0.593690 0.159028 0.032 Uiso 0.622(3) 1 calc R U P A 1
H35B H 1.301204 0.694535 0.088683 0.032 Uiso 0.622(3) 1 calc R U P A 1
C36 C 1.2885(5) 0.7727(4) 0.2155(3) 0.0295(11) Uani 0.622(3) 1 d D U P A 1
H36A H 1.243665 0.851333 0.201928 0.035 Uiso 0.622(3) 1 calc R U P A 1
H36B H 1.246255 0.747357 0.270918 0.035 Uiso 0.622(3) 1 calc R U P A 1
C37 C 1.4541(6) 0.7952(6) 0.2291(4) 0.0310(13) Uani 0.622(3) 1 d D U P A 1
H37A H 1.495559 0.820253 0.173417 0.037 Uiso 0.622(3) 1 calc R U P A 1
H37B H 1.472163 0.865351 0.274160 0.037 Uiso 0.622(3) 1 calc R U P A 1
C38 C 1.5355(11) 0.6869(11) 0.2570(5) 0.044(2) Uani 0.622(3) 1 d D U P A 1
H38A H 1.640917 0.709569 0.264157 0.065 Uiso 0.622(3) 1 calc R U P A 1
H38B H 1.497717 0.662522 0.313070 0.065 Uiso 0.622(3) 1 calc R U P A 1
H38C H 1.521164 0.617327 0.212111 0.065 Uiso 0.622(3) 1 calc R U P A 1
C39 C 1.0002(5) 0.8044(4) 0.0802(3) 0.0318(11) Uani 0.622(3) 1 d D U P A 1
H39A H 1.044273 0.868343 0.123994 0.038 Uiso 0.622(3) 1 calc R U P A 1
H39B H 1.043935 0.818124 0.022716 0.038 Uiso 0.622(3) 1 calc R U P A 1
C40 C 0.8365(10) 0.8229(10) 0.0729(9) 0.041(3) Uani 0.622(3) 1 d D U P A 1
H40A H 0.793902 0.822269 0.132011 0.049 Uiso 0.622(3) 1 calc R U P A 1
H40B H 0.789155 0.753262 0.035158 0.049 Uiso 0.622(3) 1 calc R U P A 1
C41 C 0.8026(8) 0.9459(6) 0.0337(4) 0.0472(16) Uani 0.622(3) 1 d D U P A 1
H41A H 0.854385 1.014466 0.070344 0.057 Uiso 0.622(3) 1 calc R U P A 1
H41B H 0.843579 0.944631 -0.025915 0.057 Uiso 0.622(3) 1 calc R U P A 1
C42 C 0.6451(7) 0.9727(6) 0.0273(4) 0.0554(16) Uani 0.622(3) 1 d D U P A 1
H42A H 0.633832 1.052274 0.001852 0.083 Uiso 0.622(3) 1 calc R U P A 1
H42B H 0.592816 0.906809 -0.010265 0.083 Uiso 0.622(3) 1 calc R U P A 1
H42C H 0.603645 0.976791 0.086198 0.083 Uiso 0.622(3) 1 calc R U P A 1
P1A P 0.9827(4) 0.6282(2) 0.12721(16) 0.0151(6) Uani 0.378(3) 1 d D U P A 2
C31A C 0.9387(10) 0.5519(9) 0.2249(5) 0.0293(18) Uani 0.378(3) 1 d D U P A 2
H31C H 0.958025 0.613423 0.275718 0.035 Uiso 0.378(3) 1 calc R U P A 2
H31D H 0.831040 0.532787 0.222121 0.035 Uiso 0.378(3) 1 calc R U P A 2
C32A C 1.0095(11) 0.4397(11) 0.2455(6) 0.049(2) Uani 0.378(3) 1 d D U P A 2
H32C H 1.116205 0.459299 0.256400 0.059 Uiso 0.378(3) 1 calc R U P A 2
H32D H 0.999479 0.379154 0.193387 0.059 Uiso 0.378(3) 1 calc R U P A 2
C33A C 0.9479(12) 0.3767(9) 0.3268(7) 0.056(2) Uani 0.378(3) 1 d D U P A 2
H33C H 0.840954 0.357550 0.316573 0.067 Uiso 0.378(3) 1 calc R U P A 2
H33D H 0.996945 0.297247 0.331878 0.067 Uiso 0.378(3) 1 calc R U P A 2
C34A C 0.9692(19) 0.4517(16) 0.4086(8) 0.075(5) Uani 0.378(3) 1 d D U P A 2
H34D H 0.928293 0.407090 0.456565 0.113 Uiso 0.378(3) 1 calc R U P A 2
H34E H 1.074929 0.469426 0.420177 0.113 Uiso 0.378(3) 1 calc R U P A 2
H34F H 0.918779 0.529792 0.404856 0.113 Uiso 0.378(3) 1 calc R U P A 2
C35A C 1.1425(7) 0.7305(6) 0.1569(4) 0.0160(15) Uani 0.378(3) 1 d D U P A 2
H35C H 1.168324 0.776045 0.105229 0.019 Uiso 0.378(3) 1 calc R U P A 2
H35D H 1.114657 0.792417 0.204242 0.019 Uiso 0.378(3) 1 calc R U P A 2
C36A C 1.2790(7) 0.6670(7) 0.1878(6) 0.0209(18) Uani 0.378(3) 1 d D U P A 2
H36C H 1.295331 0.593119 0.147241 0.025 Uiso 0.378(3) 1 calc R U P A 2
H36D H 1.262413 0.638457 0.247040 0.025 Uiso 0.378(3) 1 calc R U P A 2
C37A C 1.4170(9) 0.7534(8) 0.1915(7) 0.0266(19) Uani 0.378(3) 1 d D U P A 2
H37C H 1.434972 0.780528 0.132066 0.032 Uiso 0.378(3) 1 calc R U P A 2
H37D H 1.400107 0.828055 0.231208 0.032 Uiso 0.378(3) 1 calc R U P A 2
C38A C 1.5507(17) 0.6905(19) 0.2239(10) 0.044(2) Uani 0.378(3) 1 d D U P A 2
H38D H 1.636763 0.748150 0.225483 0.065 Uiso 0.378(3) 1 calc R U P A 2
H38E H 1.533889 0.664857 0.283208 0.065 Uiso 0.378(3) 1 calc R U P A 2
H38F H 1.568730 0.617363 0.184134 0.065 Uiso 0.378(3) 1 calc R U P A 2
C39A C 0.8313(7) 0.7345(6) 0.1209(5) 0.0195(15) Uani 0.378(3) 1 d D U P A 2
H39C H 0.742156 0.687229 0.096405 0.023 Uiso 0.378(3) 1 calc R U P A 2
H39D H 0.809264 0.767901 0.181277 0.023 Uiso 0.378(3) 1 calc R U P A 2
C40A C 0.8628(14) 0.8426(11) 0.0649(13) 0.017(3) Uani 0.378(3) 1 d D U P A 2
H40C H 0.941835 0.897675 0.094254 0.020 Uiso 0.378(3) 1 calc R U P A 2
H40D H 0.899058 0.810221 0.007197 0.020 Uiso 0.378(3) 1 calc R U P A 2
C41A C 0.7270(9) 0.9177(7) 0.0502(6) 0.0207(19) Uani 0.378(3) 1 d D U P A 2
H41C H 0.688199 0.946910 0.107939 0.025 Uiso 0.378(3) 1 calc R U P A 2
H41D H 0.649561 0.863450 0.018504 0.025 Uiso 0.378(3) 1 calc R U P A 2
C42A C 0.7596(8) 1.0295(6) -0.0026(5) 0.0229(17) Uani 0.378(3) 1 d D U P A 2
H42D H 0.669019 1.074657 -0.010311 0.034 Uiso 0.378(3) 1 calc R U P A 2
H42E H 0.834681 1.084558 0.029021 0.034 Uiso 0.378(3) 1 calc R U P A 2
H42F H 0.796037 1.001084 -0.060427 0.034 Uiso 0.378(3) 1 calc R U P A 2
O1 O 0.3364(2) -0.0050(2) 0.39002(15) 0.0436(6) Uani 1 1 d . . . . .
C1 C 0.8148(4) 0.4336(3) 0.0496(2) 0.0388(8) Uani 1 1 d . . . . .
C2 C 0.7034(4) 0.3911(3) 0.0801(2) 0.0410(8) Uani 1 1 d . . . . .
O2 O 0.2585(2) -0.16993(18) 0.45863(13) 0.0289(5) Uani 1 1 d . . . . .
C3 C 0.5783(4) 0.3326(3) 0.1171(2) 0.0348(7) Uani 1 1 d . . . . .
C4 C 0.5999(4) 0.2394(3) 0.1750(2) 0.0455(9) Uani 1 1 d . . . . .
H4 H 0.697472 0.217432 0.189525 0.055 Uiso 1 1 calc R U . . .
C5 C 0.4334(3) 0.3629(2) 0.09793(19) 0.0277(7) Uani 1 1 d . . . . .
H5 H 0.415658 0.425315 0.058866 0.033 Uiso 1 1 calc R U . . .
C6 C 0.4835(4) 0.1800(3) 0.2105(2) 0.0408(8) Uani 1 1 d . . . . .
H6 H 0.501227 0.116592 0.248767 0.049 Uiso 1 1 calc R U . . .
C9 C 0.2203(4) 0.1469(3) 0.23196(19) 0.0319(7) Uani 1 1 d . . . . .
C8 C 0.3384(3) 0.2106(2) 0.19159(18) 0.0288(7) Uani 1 1 d . . . . .
C7 C 0.3155(3) 0.3039(2) 0.13463(18) 0.0272(6) Uani 1 1 d . . . . .
H7 H 0.217800 0.326788 0.121163 0.033 Uiso 1 1 calc R U . . .
C10 C 0.1376(4) 0.0864(3) 0.27320(19) 0.0322(7) Uani 1 1 d . . . . .
C11 C 0.0340(4) 0.0165(2) 0.32134(18) 0.0294(7) Uani 1 1 d . . . . .
C12 C -0.1171(4) 0.0261(3) 0.3036(2) 0.0369(8) Uani 1 1 d . . . . .
H12 H -0.148604 0.078305 0.260058 0.044 Uiso 1 1 calc R U . . .
C13 C -0.2209(4) -0.0384(3) 0.3480(2) 0.0387(8) Uani 1 1 d . . . . .
H13 H -0.323000 -0.029086 0.335750 0.046 Uiso 1 1 calc R U . . .
C14 C -0.1776(3) -0.1167(3) 0.4101(2) 0.0334(7) Uani 1 1 d . . . . .
H14 H -0.249547 -0.161894 0.440249 0.040 Uiso 1 1 calc R U . . .
C15 C -0.0290(3) -0.1291(3) 0.42843(19) 0.0287(7) Uani 1 1 d . . . . .
H15 H 0.000446 -0.183562 0.471029 0.034 Uiso 1 1 calc R U . . .
C16 C 0.0784(3) -0.0630(2) 0.38538(18) 0.0250(6) Uani 1 1 d . . . . .
C17 C 0.2372(3) -0.0739(3) 0.40978(18) 0.0297(7) Uani 1 1 d . . . . .
C18 C 0.4100(3) -0.1855(3) 0.4875(2) 0.0343(7) Uani 1 1 d . . . . .
H18A H 0.449796 -0.108669 0.520494 0.041 Uiso 1 1 calc R U . . .
H18B H 0.472302 -0.203662 0.436034 0.041 Uiso 1 1 calc R U . . .
C19 C 0.4108(3) -0.2914(3) 0.54560(19) 0.0301(7) Uani 1 1 d . . . . .
H19A H 0.358225 -0.364611 0.514704 0.036 Uiso 1 1 calc R U . . .
H19B H 0.357249 -0.268381 0.599907 0.036 Uiso 1 1 calc R U . . .
C20 C 0.5671(3) -0.3251(3) 0.5701(2) 0.0344(7) Uani 1 1 d . . . . .
H20A H 0.621157 -0.347139 0.515860 0.041 Uiso 1 1 calc R U . . .
H20B H 0.619261 -0.252418 0.601885 0.041 Uiso 1 1 calc R U . . .
C21 C 0.5668(4) -0.4335(3) 0.6278(2) 0.0395(8) Uani 1 1 d . . . . .
H21A H 0.514055 -0.505289 0.596808 0.059 Uiso 1 1 calc R U . . .
H21B H 0.517383 -0.410501 0.682836 0.059 Uiso 1 1 calc R U . . .
H21C H 0.668690 -0.454687 0.641063 0.059 Uiso 1 1 calc R U . . .

loop_
_atom_site_aniso_label
_atom_site_aniso_U_11
_atom_site_aniso_U_22
_atom_site_aniso_U_33
_atom_site_aniso_U_23
_atom_site_aniso_U_13
_atom_site_aniso_U_12
Pt1 0.02140(10) 0.02703(10) 0.01867(10) -0.00216(6) -0.00258(6) 0.00795(6)
P1 0.0229(11) 0.0311(9) 0.0157(7) 0.0009(6) 0.0012(7) 0.0098(8)
C31 0.019(2) 0.029(3) 0.019(2) 0.004(2) 0.0009(18) 0.005(2)
C32 0.022(3) 0.022(3) 0.029(3) 0.000(2) 0.004(2) 0.005(2)
C33 0.027(2) 0.023(2) 0.036(3) 0.013(2) -0.011(2) -0.0028(19)
C34 0.030(3) 0.030(3) 0.025(3) 0.011(3) 0.004(3) 0.000(3)
C35 0.025(3) 0.031(3) 0.024(3) 0.004(2) 0.002(2) 0.003(2)
C36 0.024(3) 0.030(3) 0.034(3) -0.001(2) 0.006(2) 0.002(2)
C37 0.021(3) 0.041(3) 0.032(3) 0.005(3) 0.006(2) 0.001(2)
C38 0.033(3) 0.042(2) 0.054(6) -0.010(5) -0.019(4) 0.006(2)
C39 0.036(3) 0.036(3) 0.024(2) 0.0033(19) 0.002(2) 0.014(2)
C40 0.036(4) 0.059(5) 0.030(4) 0.009(4) 0.006(3) 0.018(4)
C41 0.051(4) 0.053(4) 0.040(3) 0.012(3) -0.001(3) 0.013(3)
C42 0.055(4) 0.056(4) 0.057(4) 0.007(3) 0.003(3) 0.014(3)
P1A 0.0126(14) 0.0143(10) 0.0185(13) 0.0015(8) 0.0029(10) -0.0006(10)
C31A 0.026(4) 0.042(5) 0.021(4) 0.016(4) -0.002(3) -0.012(4)
C32A 0.046(5) 0.056(5) 0.048(5) 0.014(4) -0.005(4) 0.005(5)
C33A 0.046(6) 0.053(6) 0.070(6) 0.017(5) 0.007(5) -0.004(5)
C34A 0.076(9) 0.088(10) 0.060(7) 0.002(7) 0.024(7) -0.038(9)
C35A 0.012(3) 0.017(3) 0.018(3) -0.002(3) 0.000(3) -0.001(3)
C36A 0.014(3) 0.024(4) 0.025(4) 0.009(4) -0.002(3) -0.003(3)
C37A 0.019(4) 0.029(4) 0.032(5) 0.003(4) 0.001(4) -0.003(3)
C38A 0.033(3) 0.042(2) 0.054(6) -0.010(5) -0.019(4) 0.006(2)
C39A 0.017(3) 0.017(3) 0.024(4) 0.002(3) 0.004(3) 0.001(3)
C40A 0.014(4) 0.008(4) 0.027(6) -0.005(3) -0.001(4) -0.006(3)
C41A 0.004(4) 0.024(4) 0.036(4) 0.015(3) -0.001(3) -0.002(3)
C42A 0.020(4) 0.024(4) 0.026(4) 0.007(3) 0.006(3) 0.004(3)
O1 0.0385(13) 0.0497(14) 0.0433(13) 0.0228(11) -0.0070(10) -0.0230(12)
C1 0.0336(19) 0.0336(17) 0.052(2) 0.0104(15) 0.0026(16) 0.0176(15)
C2 0.0318(19) 0.0279(16) 0.066(2) 0.0132(16) 0.0119(17) 0.0142(15)
O2 0.0226(11) 0.0325(11) 0.0322(11) 0.0108(9) -0.0005(9) -0.0078(9)
C3 0.0367(19) 0.0215(15) 0.0475(19) 0.0080(14) 0.0066(15) 0.0061(13)
C4 0.038(2) 0.0345(18) 0.068(2) 0.0203(17) 0.0005(17) 0.0133(15)
C5 0.0345(18) 0.0172(14) 0.0324(16) 0.0074(12) 0.0022(13) 0.0038(12)
C6 0.058(2) 0.0231(16) 0.0435(19) 0.0155(14) -0.0031(17) 0.0061(15)
C9 0.053(2) 0.0199(14) 0.0225(15) 0.0015(13) -0.0045(15) -0.0028(15)
C8 0.0431(19) 0.0188(14) 0.0244(15) 0.0031(12) -0.0010(13) -0.0028(13)
C7 0.0310(17) 0.0218(14) 0.0284(15) 0.0024(12) -0.0024(13) -0.0015(12)
C10 0.052(2) 0.0204(15) 0.0233(15) 0.0013(13) -0.0042(15) -0.0023(15)
C11 0.047(2) 0.0171(14) 0.0234(15) -0.0021(12) -0.0015(14) -0.0042(13)
C12 0.051(2) 0.0254(16) 0.0343(17) 0.0050(13) -0.0102(15) 0.0036(15)
C13 0.0339(18) 0.0327(17) 0.049(2) -0.0001(15) -0.0094(15) 0.0016(14)
C14 0.0296(17) 0.0297(16) 0.0402(18) 0.0030(14) -0.0005(14) -0.0080(13)
C15 0.0321(17) 0.0248(15) 0.0287(15) 0.0048(12) -0.0037(13) -0.0077(13)
C16 0.0321(17) 0.0202(14) 0.0216(14) -0.0009(11) -0.0033(12) -0.0071(12)
C17 0.0351(18) 0.0308(16) 0.0228(15) 0.0059(13) -0.0009(13) -0.0121(14)
C18 0.0214(16) 0.0466(18) 0.0353(17) 0.0118(14) -0.0011(13) -0.0097(14)
C19 0.0237(16) 0.0382(17) 0.0284(16) 0.0047(13) 0.0030(12) -0.0059(13)
C20 0.0239(16) 0.0460(18) 0.0328(17) 0.0051(14) 0.0001(13) -0.0062(14)
C21 0.0307(18) 0.0456(19) 0.0421(19) 0.0051(15) -0.0042(14) 0.0011(15)

loop_
_atom_type_symbol
_atom_type_description
_atom_type_scat_dispersion_real
_atom_type_scat_dispersion_imag
_atom_type_scat_source
C C 0.0033 0.0016 'International Tables Vol C Tables 4.2.6.8 and 6.1.1.4'
H H 0.0000 0.0000 'International Tables Vol C Tables 4.2.6.8 and 6.1.1.4'
O O 0.0106 0.0060 'International Tables Vol C Tables 4.2.6.8 and 6.1.1.4'
P P 0.1023 0.0942 'International Tables Vol C Tables 4.2.6.8 and 6.1.1.4'
Pt Pt -1.7033 8.3905 'International Tables Vol C Tables 4.2.6.8 and 6.1.1.4'

loop_
_geom_angle_atom_site_label_1
_geom_angle_atom_site_label_2
_geom_angle_atom_site_label_3
_geom_angle
_geom_angle_site_symmetry_1
_geom_angle_site_symmetry_3
_geom_angle_publ_flag
C1 Pt1 C1 180.0 2_765 . ?
C1 Pt1 P1 83.60(12) 2_765 . ?
C1 Pt1 P1 96.40(12) . . ?
C1 Pt1 P1 96.40(12) 2_765 2_765 ?
C1 Pt1 P1 83.60(12) . 2_765 ?
P1 Pt1 P1 180.0 . 2_765 ?
C1 Pt1 P1A 78.43(13) 2_765 2_765 ?
C1 Pt1 P1A 101.58(13) . 2_765 ?
P1 Pt1 P1A 162.01(5) . 2_765 ?
P1 Pt1 P1A 17.99(5) 2_765 2_765 ?
C1 Pt1 P1A 101.58(13) 2_765 . ?
C1 Pt1 P1A 78.42(13) . . ?
P1A Pt1 P1A 180.0 2_765 . ?
C31 P1 C35 105.4(2) . . ?
C31 P1 C39 105.3(2) . . ?
C35 P1 C39 103.7(3) . . ?
C31 P1 Pt1 115.78(19) . . ?
C35 P1 Pt1 114.17(17) . . ?
C39 P1 Pt1 111.44(16) . . ?
C32 C31 P1 113.6(3) . . ?
C32 C31 H31A 108.8 . . ?
P1 C31 H31A 108.8 . . ?
C32 C31 H31B 108.8 . . ?
P1 C31 H31B 108.8 . . ?
H31A C31 H31B 107.7 . . ?
C31 C32 C33 112.8(4) . . ?
C31 C32 H32A 109.0 . . ?
C33 C32 H32A 109.0 . . ?
C31 C32 H32B 109.0 . . ?
C33 C32 H32B 109.0 . . ?
H32A C32 H32B 107.8 . . ?
C34 C33 C32 111.1(4) . . ?
C34 C33 H33A 109.4 . . ?
C32 C33 H33A 109.4 . . ?
C34 C33 H33B 109.4 . . ?
C32 C33 H33B 109.4 . . ?
H33A C33 H33B 108.0 . . ?
C33 C34 H34A 109.5 . . ?
C33 C34 H34B 109.5 . . ?
H34A C34 H34B 109.5 . . ?
C33 C34 H34C 109.5 . . ?
H34A C34 H34C 109.5 . . ?
H34B C34 H34C 109.5 . . ?
C36 C35 P1 116.4(4) . . ?
C36 C35 H35A 108.2 . . ?
P1 C35 H35A 108.2 . . ?
C36 C35 H35B 108.2 . . ?
P1 C35 H35B 108.2 . . ?
H35A C35 H35B 107.3 . . ?
C37 C36 C35 113.0(4) . . ?
C37 C36 H36A 109.0 . . ?
C35 C36 H36A 109.0 . . ?
C37 C36 H36B 109.0 . . ?
C35 C36 H36B 109.0 . . ?
H36A C36 H36B 107.8 . . ?
C38 C37 C36 115.1(6) . . ?
C38 C37 H37A 108.5 . . ?
C36 C37 H37A 108.5 . . ?
C38 C37 H37B 108.5 . . ?
C36 C37 H37B 108.5 . . ?
H37A C37 H37B 107.5 . . ?
C37 C38 H38A 109.5 . . ?
C37 C38 H38B 109.5 . . ?
H38A C38 H38B 109.5 . . ?
C37 C38 H38C 109.5 . . ?
H38A C38 H38C 109.5 . . ?
H38B C38 H38C 109.5 . . ?
C40 C39 P1 115.2(5) . . ?
C40 C39 H39A 108.5 . . ?
P1 C39 H39A 108.5 . . ?
C40 C39 H39B 108.5 . . ?
P1 C39 H39B 108.5 . . ?
H39A C39 H39B 107.5 . . ?
C39 C40 C41 111.8(7) . . ?
C39 C40 H40A 109.3 . . ?
C41 C40 H40A 109.3 . . ?
C39 C40 H40B 109.3 . . ?
C41 C40 H40B 109.3 . . ?
H40A C40 H40B 107.9 . . ?
C42 C41 C40 115.0(7) . . ?
C42 C41 H41A 108.5 . . ?
C40 C41 H41A 108.5 . . ?
C42 C41 H41B 108.5 . . ?
C40 C41 H41B 108.5 . . ?
H41A C41 H41B 107.5 . . ?
C41 C42 H42A 109.5 . . ?
C41 C42 H42B 109.5 . . ?
H42A C42 H42B 109.5 . . ?
C41 C42 H42C 109.5 . . ?
H42A C42 H42C 109.5 . . ?
H42B C42 H42C 109.5 . . ?
C31A P1A C35A 106.1(4) . . ?
C31A P1A C39A 101.5(4) . . ?
C35A P1A C39A 103.5(3) . . ?
C31A P1A Pt1 115.7(3) . . ?
C35A P1A Pt1 116.0(3) . . ?
C39A P1A Pt1 112.4(2) . . ?
C32A C31A P1A 121.3(6) . . ?
C32A C31A H31C 107.0 . . ?
P1A C31A H31C 107.0 . . ?
C32A C31A H31D 107.0 . . ?
P1A C31A H31D 107.0 . . ?
H31C C31A H31D 106.7 . . ?
C31A C32A C33A 115.3(8) . . ?
C31A C32A H32C 108.4 . . ?
C33A C32A H32C 108.4 . . ?
C31A C32A H32D 108.4 . . ?
C33A C32A H32D 108.4 . . ?
H32C C32A H32D 107.5 . . ?
C34A C33A C32A 113.7(9) . . ?
C34A C33A H33C 108.8 . . ?
C32A C33A H33C 108.8 . . ?
C34A C33A H33D 108.8 . . ?
C32A C33A H33D 108.8 . . ?
H33C C33A H33D 107.7 . . ?
C33A C34A H34D 109.5 . . ?
C33A C34A H34E 109.5 . . ?
H34D C34A H34E 109.5 . . ?
C33A C34A H34F 109.5 . . ?
H34D C34A H34F 109.5 . . ?
H34E C34A H34F 109.5 . . ?
C36A C35A P1A 115.4(5) . . ?
C36A C35A H35C 108.4 . . ?
P1A C35A H35C 108.4 . . ?
C36A C35A H35D 108.4 . . ?
P1A C35A H35D 108.4 . . ?
H35C C35A H35D 107.5 . . ?
C35A C36A C37A 112.0(6) . . ?
C35A C36A H36C 109.2 . . ?
C37A C36A H36C 109.2 . . ?
C35A C36A H36D 109.2 . . ?
C37A C36A H36D 109.2 . . ?
H36C C36A H36D 107.9 . . ?
C38A C37A C36A 111.6(10) . . ?
C38A C37A H37C 109.3 . . ?
C36A C37A H37C 109.3 . . ?
C38A C37A H37D 109.3 . . ?
C36A C37A H37D 109.3 . . ?
H37C C37A H37D 108.0 . . ?
C37A C38A H38D 109.5 . . ?
C37A C38A H38E 109.5 . . ?
H38D C38A H38E 109.5 . . ?
C37A C38A H38F 109.5 . . ?
H38D C38A H38F 109.5 . . ?
H38E C38A H38F 109.5 . . ?
C40A C39A P1A 114.1(6) . . ?
C40A C39A H39C 108.7 . . ?
P1A C39A H39C 108.7 . . ?
C40A C39A H39D 108.7 . . ?
P1A C39A H39D 108.7 . . ?
H39C C39A H39D 107.6 . . ?
C41A C40A C39A 112.4(9) . . ?
C41A C40A H40C 109.1 . . ?
C39A C40A H40C 109.1 . . ?
C41A C40A H40D 109.1 . . ?
C39A C40A H40D 109.1 . . ?
H40C C40A H40D 107.9 . . ?
C40A C41A C42A 112.6(8) . . ?
C40A C41A H41C 109.1 . . ?
C42A C41A H41C 109.1 . . ?
C40A C41A H41D 109.1 . . ?
C42A C41A H41D 109.1 . . ?
H41C C41A H41D 107.8 . . ?
C41A C42A H42D 109.5 . . ?
C41A C42A H42E 109.5 . . ?
H42D C42A H42E 109.5 . . ?
C41A C42A H42F 109.5 . . ?
H42D C42A H42F 109.5 . . ?
H42E C42A H42F 109.5 . . ?
C2 C1 Pt1 178.8(3) . . ?
C1 C2 C3 175.5(3) . . ?
C17 O2 C18 115.5(2) . . ?
C5 C3 C4 117.7(3) . . ?
C5 C3 C2 122.9(3) . . ?
C4 C3 C2 119.5(3) . . ?
C6 C4 C3 121.2(3) . . ?
C6 C4 H4 119.4 . . ?
C3 C4 H4 119.4 . . ?
C7 C5 C3 121.2(3) . . ?
C7 C5 H5 119.4 . . ?
C3 C5 H5 119.4 . . ?
C4 C6 C8 121.1(3) . . ?
C4 C6 H6 119.4 . . ?
C8 C6 H6 119.4 . . ?
C10 C9 C8 170.2(3) . . ?
C6 C8 C7 118.2(3) . . ?
C6 C8 C9 118.8(3) . . ?
C7 C8 C9 123.0(3) . . ?
C5 C7 C8 120.6(3) . . ?
C5 C7 H7 119.7 . . ?
C8 C7 H7 119.7 . . ?
C9 C10 C11 177.8(3) . . ?
C12 C11 C16 118.4(3) . . ?
C12 C11 C10 119.0(3) . . ?
C16 C11 C10 122.6(3) . . ?
C13 C12 C11 121.3(3) . . ?
C13 C12 H12 119.3 . . ?
C11 C12 H12 119.3 . . ?
C12 C13 C14 120.3(3) . . ?
C12 C13 H13 119.9 . . ?
C14 C13 H13 119.9 . . ?
C13 C14 C15 119.7(3) . . ?
C13 C14 H14 120.1 . . ?
C15 C14 H14 120.1 . . ?
C14 C15 C16 121.1(3) . . ?
C14 C15 H15 119.5 . . ?
C16 C15 H15 119.5 . . ?
C15 C16 C11 119.2(3) . . ?
C15 C16 C17 119.7(2) . . ?
C11 C16 C17 121.1(2) . . ?
O1 C17 O2 122.9(3) . . ?
O1 C17 C16 125.3(3) . . ?
O2 C17 C16 111.8(2) . . ?
O2 C18 C19 107.9(2) . . ?
O2 C18 H18A 110.1 . . ?
C19 C18 H18A 110.1 . . ?
O2 C18 H18B 110.1 . . ?
C19 C18 H18B 110.1 . . ?
H18A C18 H18B 108.4 . . ?
C18 C19 C20 111.7(2) . . ?
C18 C19 H19A 109.3 . . ?
C20 C19 H19A 109.3 . . ?
C18 C19 H19B 109.3 . . ?
C20 C19 H19B 109.3 . . ?
H19A C19 H19B 107.9 . . ?
C21 C20 C19 111.3(2) . . ?
C21 C20 H20A 109.4 . . ?
C19 C20 H20A 109.4 . . ?
C21 C20 H20B 109.4 . . ?
C19 C20 H20B 109.4 . . ?
H20A C20 H20B 108.0 . . ?
C20 C21 H21A 109.5 . . ?
C20 C21 H21B 109.5 . . ?
H21A C21 H21B 109.5 . . ?
C20 C21 H21C 109.5 . . ?
H21A C21 H21C 109.5 . . ?
H21B C21 H21C 109.5 . . ?

loop_
_geom_bond_atom_site_label_1
_geom_bond_atom_site_label_2
_geom_bond_distance
_geom_bond_site_symmetry_2
_geom_bond_publ_flag
Pt1 C1 1.992(4) 2_765 ?
Pt1 C1 1.992(4) . ?
Pt1 P1 2.3029(15) . ?
Pt1 P1 2.3030(15) 2_765 ?
Pt1 P1A 2.308(2) 2_765 ?
Pt1 P1A 2.308(2) . ?
P1 C31 1.815(5) . ?
P1 C35 1.824(6) . ?
P1 C39 1.829(5) . ?
C31 C32 1.513(7) . ?
C31 H31A 0.9900 . ?
C31 H31B 0.9900 . ?
C32 C33 1.564(6) . ?
C32 H32A 0.9900 . ?
C32 H32B 0.9900 . ?
C33 C34 1.517(6) . ?
C33 H33A 0.9900 . ?
C33 H33B 0.9900 . ?
C34 H34A 0.9800 . ?
C34 H34B 0.9800 . ?
C34 H34C 0.9800 . ?
C35 C36 1.521(7) . ?
C35 H35A 0.9900 . ?
C35 H35B 0.9900 . ?
C36 C37 1.520(7) . ?
C36 H36A 0.9900 . ?
C36 H36B 0.9900 . ?
C37 C38 1.491(9) . ?
C37 H37A 0.9900 . ?
C37 H37B 0.9900 . ?
C38 H38A 0.9800 . ?
C38 H38B 0.9800 . ?
C38 H38C 0.9800 . ?
C39 C40 1.508(9) . ?
C39 H39A 0.9900 . ?
C39 H39B 0.9900 . ?
C40 C41 1.539(9) . ?
C40 H40A 0.9900 . ?
C40 H40B 0.9900 . ?
C41 C42 1.470(8) . ?
C41 H41A 0.9900 . ?
C41 H41B 0.9900 . ?
C42 H42A 0.9800 . ?
C42 H42B 0.9800 . ?
C42 H42C 0.9800 . ?
P1A C31A 1.805(7) . ?
P1A C35A 1.817(6) . ?
P1A C39A 1.828(6) . ?
C31A C32A 1.446(11) . ?
C31A H31C 0.9900 . ?
C31A H31D 0.9900 . ?
C32A C33A 1.566(11) . ?
C32A H32C 0.9900 . ?
C32A H32D 0.9900 . ?
C33A C34A 1.439(12) . ?
C33A H33C 0.9900 . ?
C33A H33D 0.9900 . ?
C34A H34D 0.9800 . ?
C34A H34E 0.9800 . ?
C34A H34F 0.9800 . ?
C35A C36A 1.520(9) . ?
C35A H35C 0.9900 . ?
C35A H35D 0.9900 . ?
C36A C37A 1.532(10) . ?
C36A H36C 0.9900 . ?
C36A H36D 0.9900 . ?
C37A C38A 1.504(12) . ?
C37A H37C 0.9900 . ?
C37A H37D 0.9900 . ?
C38A H38D 0.9800 . ?
C38A H38E 0.9800 . ?
C38A H38F 0.9800 . ?
C39A C40A 1.525(11) . ?
C39A H39C 0.9900 . ?
C39A H39D 0.9900 . ?
C40A C41A 1.522(11) . ?
C40A H40C 0.9900 . ?
C40A H40D 0.9900 . ?
C41A C42A 1.529(9) . ?
C41A H41C 0.9900 . ?
C41A H41D 0.9900 . ?
C42A H42D 0.9800 . ?
C42A H42E 0.9800 . ?
C42A H42F 0.9800 . ?
O1 C17 1.206(3) . ?
C1 C2 1.213(5) . ?
C2 C3 1.429(5) . ?
O2 C17 1.342(3) . ?
O2 C18 1.452(4) . ?
C3 C5 1.396(4) . ?
C3 C4 1.407(4) . ?
C4 C6 1.362(5) . ?
C4 H4 0.9500 . ?
C5 C7 1.378(4) . ?
C5 H5 0.9500 . ?
C6 C8 1.397(5) . ?
C6 H6 0.9500 . ?
C9 C10 1.200(4) . ?
C9 C8 1.431(4) . ?
C8 C7 1.400(4) . ?
C7 H7 0.9500 . ?
C10 C11 1.436(4) . ?
C11 C12 1.399(5) . ?
C11 C16 1.412(4) . ?
C12 C13 1.375(5) . ?
C12 H12 0.9500 . ?
C13 C14 1.378(4) . ?
C13 H13 0.9500 . ?
C14 C15 1.383(4) . ?
C14 H14 0.9500 . ?
C15 C16 1.395(4) . ?
C15 H15 0.9500 . ?
C16 C17 1.489(4) . ?
C18 C19 1.502(4) . ?
C18 H18A 0.9900 . ?
C18 H18B 0.9900 . ?
C19 C20 1.521(4) . ?
C19 H19A 0.9900 . ?
C19 H19B 0.9900 . ?
C20 C21 1.520(4) . ?
C20 H20A 0.9900 . ?
C20 H20B 0.9900 . ?
C21 H21A 0.9800 . ?
C21 H21B 0.9800 . ?
C21 H21C 0.9800 . ?
